data_4514276
loop_
_publ_author_name
'Chen, Qiang'
'Feng, Rui'
'Xu, Jian'
'Jia, Yan-Yuan'
'Wang, Ting-Ting'
'Chang, Ze'
'Bu, Xian-He'

_publ_section_title
;
 Kinetic and Thermodynamic Control of Structure Transformations in a
 Family of Cobalt(II)-Organic Frameworks.
;
_journal_issue 40
_journal_name_full 'ACS applied materials &amp; interfaces'
_journal_page_first 35141
_journal_page_last 35149
_journal_paper_doi 10.1021/acsami.7b12925
_journal_volume 9
_journal_year 2017
_chemical_formula_sum 'C89 H64 Co3 N15 O15 S2'
_chemical_formula_weight 1824.46
_chemical_name_systematic
; 
 ? 
;
_space_group_IT_number 15
_symmetry_cell_setting monoclinic
_symmetry_space_group_name_Hall '-C 2yc'
_symmetry_space_group_name_H-M 'C 1 2/c 1'
_atom_sites_solution_hydrogens geom
_atom_sites_solution_primary direct
_atom_sites_solution_secondary difmap
_audit_creation_method SHELXL-97
_cell_angle_alpha 90.00
_cell_angle_beta 104.6580(10)
_cell_angle_gamma 90.00
_cell_formula_units_Z 4
_cell_length_a 21.9628(13)
_cell_length_b 27.4453(15)
_cell_length_c 14.1306(8)
_cell_measurement_reflns_used 12513
_cell_measurement_temperature 113(2)
_cell_measurement_theta_max 27.5
_cell_measurement_theta_min 3.1
_cell_volume 8240.4(8)
_computing_structure_refinement 'SHELXL-97 (Sheldrick, 1997)'
_computing_structure_solution 'SHELXS-97 (Sheldrick, 1990)'
_diffrn_ambient_temperature 113(2)
_diffrn_measured_fraction_theta_full 0.996
_diffrn_measured_fraction_theta_max 0.996
_diffrn_measurement_device_type 'Rigaku Pilatus 200K'
_diffrn_radiation_monochromator graphite
_diffrn_radiation_source 'fine-focus sealed tube'
_diffrn_radiation_type MoK\a
_diffrn_radiation_wavelength 0.71073
_diffrn_reflns_av_R_equivalents 0.0231
_diffrn_reflns_av_sigmaI/netI 0.0161
_diffrn_reflns_limit_h_max 29
_diffrn_reflns_limit_h_min -29
_diffrn_reflns_limit_k_max 36
_diffrn_reflns_limit_k_min -36
_diffrn_reflns_limit_l_max 18
_diffrn_reflns_limit_l_min -18
_diffrn_reflns_number 52684
_diffrn_reflns_theta_full 28.28
_diffrn_reflns_theta_max 28.28
_diffrn_reflns_theta_min 3.09
_exptl_absorpt_coefficient_mu 0.725
_exptl_absorpt_correction_T_max 0.8806
_exptl_absorpt_correction_T_min 0.8685
_exptl_crystal_colour blue
_exptl_crystal_density_diffrn 1.471
_exptl_crystal_density_method 'not measured'
_exptl_crystal_description block
_exptl_crystal_F_000 3744
_exptl_crystal_size_max 0.20
_exptl_crystal_size_mid 0.19
_exptl_crystal_size_min 0.18
_refine_diff_density_max 1.016
_refine_diff_density_min -0.840
_refine_diff_density_rms 0.085
_refine_ls_extinction_method none
_refine_ls_goodness_of_fit_ref 1.012
_refine_ls_hydrogen_treatment mixed
_refine_ls_matrix_type full
_refine_ls_number_parameters 589
_refine_ls_number_reflns 10222
_refine_ls_number_restraints 81
_refine_ls_restrained_S_all 1.039
_refine_ls_R_factor_all 0.0578
_refine_ls_R_factor_gt 0.0512
_refine_ls_shift/su_max 0.000
_refine_ls_shift/su_mean 0.000
_refine_ls_structure_factor_coef Fsqd
_refine_ls_weighting_details 'calc w=1/[\s^2^(Fo^2^)+(0.0754P)^2^+26.9790P] where P=(Fo^2^+2Fc^2^)/3'
_refine_ls_weighting_scheme calc
_refine_ls_wR_factor_gt 0.1404
_refine_ls_wR_factor_ref 0.1452
_reflns_number_gt 8879
_reflns_number_total 10222
_reflns_threshold_expression >2sigma(I)
_cod_data_source_file am7b12925_si_003.cif
_cod_data_source_block BP-NMP
_cod_original_sg_symbol_H-M C2/c
_cod_database_code 4514276

loop_
_symmetry_equiv_pos_as_xyz
'x, y, z'
'-x, y, -z+1/2'
'x+1/2, y+1/2, z'
'-x+1/2, y+1/2, -z+1/2'
'-x, -y, -z'
'x, -y, z-1/2'
'-x+1/2, -y+1/2, -z'
'x+1/2, -y+1/2, z-1/2'

loop_
_atom_site_label
_atom_site_type_symbol
_atom_site_fract_x
_atom_site_fract_y
_atom_site_fract_z
_atom_site_U_iso_or_equiv
_atom_site_adp_type
_atom_site_occupancy
_atom_site_symmetry_multiplicity
_atom_site_calc_flag
_atom_site_refinement_flags
Co1 Co 0.106799(16) 0.176914(12) 0.58224(3) 0.02608(10) Uani 1 1 d .
Co2 Co 0.0000 0.221136(16) 0.2500 0.02364(12) Uani 1 2 d S
S1 S 0.05392(3) 0.262762(19) 0.46026(4) 0.02208(13) Uani 1 1 d .
C1 C 0.24107(13) 0.20593(9) 0.6023(2) 0.0327(6) Uani 1 1 d .
H1 H 0.2274 0.2355 0.5686 0.039 Uiso 1 1 calc R
C2 C 0.30160(13) 0.19467(10) 0.6458(2) 0.0336(6) Uani 1 1 d .
H2 H 0.3377 0.2143 0.6489 0.040 Uiso 1 1 calc R
C3 C 0.23905(11) 0.13460(9) 0.66513(18) 0.0257(5) Uani 1 1 d .
H3 H 0.2248 0.1046 0.6853 0.031 Uiso 1 1 calc R
C4 C 0.35340(11) 0.12177(9) 0.73904(18) 0.0244(5) Uani 1 1 d .
C5 C 0.40708(13) 0.14682(9) 0.7878(2) 0.0346(6) Uani 1 1 d .
H5 H 0.4077 0.1814 0.7866 0.042 Uiso 1 1 calc R
C6 C 0.45952(12) 0.12133(9) 0.8381(2) 0.0310(5) Uani 1 1 d .
H6 H 0.4965 0.1387 0.8697 0.037 Uiso 1 1 calc R
C7 C 0.45927(10) 0.07048(8) 0.84337(16) 0.0199(4) Uani 1 1 d .
C8 C 0.40423(11) 0.04633(8) 0.79595(18) 0.0234(4) Uani 1 1 d .
H8 H 0.4026 0.0118 0.8002 0.028 Uiso 1 1 calc R
C9 C 0.35152(11) 0.07130(9) 0.74249(18) 0.0243(5) Uani 1 1 d .
H9 H 0.3149 0.0541 0.7089 0.029 Uiso 1 1 calc R
C10 C 0.51711(10) 0.04381(8) 0.89434(16) 0.0197(4) Uani 1 1 d .
C11 C 0.56792(11) 0.06809(8) 0.95615(17) 0.0212(4) Uani 1 1 d .
H11 H 0.5646 0.1019 0.9680 0.025 Uiso 1 1 calc R
C12 C 0.62345(11) 0.04349(8) 1.00079(18) 0.0237(4) Uani 1 1 d .
C13 C 0.62912(11) -0.00585(9) 0.98078(18) 0.0250(5) Uani 1 1 d .
H13 H 0.6672 -0.0226 1.0093 0.030 Uiso 1 1 calc R
C14 C 0.57908(11) -0.03081(8) 0.91906(17) 0.0216(4) Uani 1 1 d .
C15 C 0.52321(10) -0.00600(8) 0.87823(16) 0.0203(4) Uani 1 1 d .
H15 H 0.4886 -0.0233 0.8386 0.024 Uiso 1 1 calc R
C16 C 0.67645(11) 0.07015(9) 1.06708(19) 0.0262(5) Uani 1 1 d .
C17 C 0.69032(12) 0.11780(10) 1.0471(2) 0.0306(5) Uani 1 1 d .
H17 H 0.6638 0.1342 0.9929 0.037 Uiso 1 1 calc R
C18 C 0.74209(13) 0.14187(10) 1.1045(2) 0.0327(5) Uani 1 1 d .
H18 H 0.7511 0.1743 1.0891 0.039 Uiso 1 1 calc R
C19 C 0.78039(12) 0.11871(9) 1.18405(19) 0.0289(5) Uani 1 1 d .
C20 C 0.76481(13) 0.07250(10) 1.2115(2) 0.0340(6) Uani 1 1 d .
H20 H 0.7890 0.0577 1.2696 0.041 Uiso 1 1 calc R
C21 C 0.71322(13) 0.04841(10) 1.1524(2) 0.0334(6) Uani 1 1 d .
H21 H 0.7027 0.0167 1.1702 0.040 Uiso 1 1 calc R
C22 C 0.91724(17) 0.16341(15) 1.3573(2) 0.0514(9) Uani 1 1 d .
H22 H 0.9450 0.1677 1.4203 0.062 Uiso 1 1 calc R
C23 C 0.86242(17) 0.13818(16) 1.3383(2) 0.0557(10) Uani 1 1 d .
H23 H 0.8451 0.1214 1.3842 0.067 Uiso 1 1 calc R
C24 C 0.87716(14) 0.16783(11) 1.2023(2) 0.0379(6) Uani 1 1 d .
H24 H 0.8708 0.1752 1.1349 0.045 Uiso 1 1 calc R
C25 C 0.58462(11) -0.08282(8) 0.89270(17) 0.0227(4) Uani 1 1 d .
C26 C 0.63223(12) -0.09775(9) 0.8499(2) 0.0308(5) Uani 1 1 d .
H26 H 0.6627 -0.0749 0.8407 0.037 Uiso 1 1 calc R
C27 C 0.63520(13) -0.14594(10) 0.8208(2) 0.0323(6) Uani 1 1 d .
H27 H 0.6672 -0.1560 0.7908 0.039 Uiso 1 1 calc R
C28 C 0.59092(12) -0.17914(8) 0.83604(18) 0.0254(5) Uani 1 1 d .
C29 C 0.54387(12) -0.16508(9) 0.87961(19) 0.0280(5) Uani 1 1 d .
H29 H 0.5141 -0.1881 0.8906 0.034 Uiso 1 1 calc R
C30 C 0.54088(12) -0.11678(9) 0.90695(19) 0.0270(5) Uani 1 1 d .
H30 H 0.5083 -0.1067 0.9359 0.032 Uiso 1 1 calc R
C31 C 0.58245(15) -0.30748(10) 0.7869(2) 0.0374(6) Uani 1 1 d .
H31 H 0.5762 -0.3409 0.7992 0.045 Uiso 1 1 calc R
C32 C 0.57848(16) -0.27012(10) 0.8482(2) 0.0388(6) Uani 1 1 d .
H32 H 0.5685 -0.2723 0.9097 0.047 Uiso 1 1 calc R
C33 C 0.60206(12) -0.24167(9) 0.71622(18) 0.0267(5) Uani 1 1 d .
H33 H 0.6117 -0.2197 0.6701 0.032 Uiso 1 1 calc R
C34 C 0.06044(16) 0.09253(11) 0.5649(3) 0.0553(10) Uani 1 1 d .
C35 C 0.02791(18) 0.04466(12) 0.5319(3) 0.0620(11) Uani 1 1 d .
C36 C -0.0148(2) 0.04049(14) 0.4416(4) 0.0801(16) Uani 1 1 d .
H36 H -0.0252 0.0683 0.4008 0.096 Uiso 1 1 calc R
C37 C 0.0426(2) 0.00433(14) 0.5898(4) 0.0729(14) Uani 1 1 d .
H37 H 0.0719 0.0068 0.6519 0.088 Uiso 1 1 calc R
C38 C 0.6542(5) 0.5287(4) 0.8440(7) 0.178(4) Uani 1 1 d DU
H38A H 0.6832 0.5211 0.8025 0.214 Uiso 1 1 calc R
H38B H 0.6241 0.5544 0.8129 0.214 Uiso 1 1 calc R
C39 C 0.6229(3) 0.4852(4) 0.8696(5) 0.146(3) Uani 1 1 d DU
H39A H 0.6188 0.4599 0.8185 0.175 Uiso 1 1 calc R
H39B H 0.5804 0.4934 0.8770 0.175 Uiso 1 1 calc R
C40 C 0.6661(3) 0.4671(5) 0.9686(5) 0.177(3) Uani 1 1 d DU
H40A H 0.6402 0.4529 1.0098 0.212 Uiso 1 1 calc R
H40B H 0.6952 0.4417 0.9565 0.212 Uiso 1 1 calc R
C41 C 0.6992(3) 0.5057(5) 1.0148(5) 0.195(4) Uani 1 1 d DU
C42 C 0.7176(6) 0.5862(4) 0.9550(10) 0.305(7) Uani 1 1 d DU
H42A H 0.7547 0.5847 0.9285 0.457 Uiso 1 1 calc R
H42B H 0.7307 0.5941 1.0248 0.457 Uiso 1 1 calc R
H42C H 0.6888 0.6113 0.9204 0.457 Uiso 1 1 calc R
N1 N 0.20198(10) 0.16826(7) 0.61399(16) 0.0266(4) Uani 1 1 d .
N2 N 0.29996(10) 0.14847(7) 0.68503(16) 0.0265(4) Uani 1 1 d .
N3 N 0.92673(10) 0.18203(8) 1.27115(17) 0.0297(5) Uani 1 1 d .
N4 N 0.83697(10) 0.14183(8) 1.23899(17) 0.0298(5) Uani 1 1 d .
N5 N 0.59686(10) -0.28948(8) 0.70434(16) 0.0274(4) Uani 1 1 d .
N6 N 0.59186(10) -0.22849(7) 0.80288(15) 0.0262(4) Uani 1 1 d .
N7 N 0.6868(3) 0.5405(4) 0.9425(6) 0.207(4) Uani 1 1 d DU
O1 O 0.05246(13) 0.12681(9) 0.5012(2) 0.0691(9) Uani 1 1 d .
O2 O 0.09439(12) 0.09757(8) 0.6484(2) 0.0537(6) Uani 1 1 d .
O3 O 0.11075(10) 0.23049(8) 0.48705(15) 0.0366(4) Uani 1 1 d .
O4 O 0.03745(10) 0.26790(6) 0.35119(13) 0.0314(4) Uani 1 1 d .
O5 O 0.06982(10) 0.31048(7) 0.50355(14) 0.0346(4) Uani 1 1 d .
O6 O 0.00328(10) 0.23944(8) 0.49210(16) 0.0393(5) Uani 1 1 d .
O7 O 0.7291(2) 0.5081(4) 1.1004(4) 0.231(5) Uani 1 1 d DU
N8 N 0.7500 0.7500 0.0000 0.103(2) Uani 1 2 d SD
O8 O 0.7264(3) 0.6755(3) 0.0290(6) 0.099(3) Uani 0.50 1 d PD
C44 C 0.7123(5) 0.7197(4) 0.0465(7) 0.073(2) Uani 0.50 1 d PD
C45 C 0.6876(7) 0.7564(4) 0.1067(8) 0.096(4) Uani 0.50 1 d PD
C46 C 0.7205(5) 0.8031(5) 0.0980(7) 0.074(3) Uani 0.50 1 d PD
C47 C 0.7485(4) 0.7980(4) 0.0127(6) 0.074(3) Uani 0.50 1 d PD
C48 C 0.7658(8) 0.7297(8) -0.0914(11) 0.122(6) Uani 0.50 1 d PD

loop_
_atom_site_aniso_label
_atom_site_aniso_U_11
_atom_site_aniso_U_22
_atom_site_aniso_U_33
_atom_site_aniso_U_23
_atom_site_aniso_U_13
_atom_site_aniso_U_12
Co1 0.02486(17) 0.01895(16) 0.03026(19) -0.00877(12) -0.00074(13) 0.00155(12)
Co2 0.0204(2) 0.0151(2) 0.0297(2) 0.000 -0.00407(17) 0.000
S1 0.0230(3) 0.0144(2) 0.0238(3) 0.00066(19) -0.0034(2) -0.00084(19)
C1 0.0332(13) 0.0216(11) 0.0400(14) 0.0086(10) 0.0030(11) 0.0014(10)
C2 0.0328(13) 0.0219(12) 0.0435(15) 0.0090(10) 0.0050(11) -0.0020(10)
C3 0.0247(11) 0.0176(10) 0.0320(12) 0.0022(9) 0.0020(9) 0.0011(8)
C4 0.0227(11) 0.0200(11) 0.0289(12) 0.0029(9) 0.0036(9) 0.0018(8)
C5 0.0299(13) 0.0160(11) 0.0511(16) 0.0007(10) -0.0021(11) -0.0008(9)
C6 0.0245(12) 0.0184(11) 0.0435(15) -0.0010(10) -0.0038(10) -0.0027(9)
C7 0.0219(10) 0.0173(10) 0.0202(10) -0.0007(8) 0.0048(8) -0.0001(8)
C8 0.0238(11) 0.0155(10) 0.0295(12) 0.0001(8) 0.0041(9) -0.0012(8)
C9 0.0212(10) 0.0203(11) 0.0290(12) 0.0000(9) 0.0018(9) -0.0019(8)
C10 0.0202(10) 0.0189(10) 0.0197(10) -0.0009(8) 0.0048(8) -0.0005(8)
C11 0.0222(10) 0.0168(10) 0.0243(11) -0.0026(8) 0.0050(8) -0.0013(8)
C12 0.0208(10) 0.0207(10) 0.0273(11) -0.0023(9) 0.0022(9) -0.0032(8)
C13 0.0210(10) 0.0213(11) 0.0304(12) -0.0014(9) 0.0024(9) 0.0010(8)
C14 0.0235(11) 0.0172(10) 0.0236(10) -0.0025(8) 0.0052(8) -0.0006(8)
C15 0.0214(10) 0.0189(10) 0.0198(10) -0.0024(8) 0.0041(8) -0.0022(8)
C16 0.0214(11) 0.0221(11) 0.0320(12) -0.0034(9) 0.0012(9) -0.0030(8)
C17 0.0287(12) 0.0261(12) 0.0336(13) 0.0008(10) 0.0013(10) -0.0008(10)
C18 0.0329(13) 0.0241(12) 0.0379(14) 0.0010(10) 0.0033(11) -0.0051(10)
C19 0.0256(12) 0.0270(12) 0.0307(12) -0.0039(10) 0.0008(10) -0.0067(9)
C20 0.0322(13) 0.0335(14) 0.0321(13) 0.0059(11) 0.0004(11) -0.0069(11)
C21 0.0318(13) 0.0284(13) 0.0365(14) 0.0050(10) 0.0020(11) -0.0077(10)
C22 0.0455(18) 0.071(2) 0.0332(15) -0.0069(15) 0.0018(13) -0.0273(17)
C23 0.0496(19) 0.084(3) 0.0292(15) -0.0009(16) 0.0026(13) -0.0341(19)
C24 0.0362(15) 0.0400(15) 0.0308(13) 0.0055(11) -0.0038(11) -0.0155(12)
C25 0.0224(10) 0.0188(10) 0.0245(11) -0.0036(8) 0.0016(8) 0.0014(8)
C26 0.0262(12) 0.0243(12) 0.0433(15) -0.0067(10) 0.0116(11) -0.0023(9)
C27 0.0274(12) 0.0272(12) 0.0443(15) -0.0081(11) 0.0124(11) 0.0025(10)
C28 0.0287(12) 0.0191(11) 0.0253(11) -0.0061(8) 0.0009(9) 0.0033(9)
C29 0.0313(12) 0.0212(11) 0.0322(13) -0.0056(9) 0.0091(10) -0.0045(9)
C30 0.0307(12) 0.0212(11) 0.0310(12) -0.0064(9) 0.0116(10) -0.0006(9)
C31 0.0529(17) 0.0201(12) 0.0406(15) -0.0044(11) 0.0141(13) 0.0003(11)
C32 0.0599(19) 0.0235(12) 0.0356(14) -0.0029(11) 0.0168(13) 0.0001(12)
C33 0.0308(12) 0.0209(11) 0.0251(11) -0.0048(9) 0.0007(9) 0.0045(9)
C34 0.0420(17) 0.0233(14) 0.090(3) -0.0198(16) -0.0034(17) -0.0054(12)
C35 0.053(2) 0.0261(15) 0.091(3) -0.0203(17) -0.0111(19) -0.0079(14)
C36 0.079(3) 0.0307(17) 0.102(4) -0.010(2) -0.030(3) -0.0116(18)
C37 0.071(3) 0.0347(18) 0.090(3) -0.0157(19) -0.023(2) -0.0128(17)
C38 0.149(8) 0.185(8) 0.153(6) -0.075(5) -0.052(6) 0.086(6)
C39 0.073(4) 0.273(10) 0.079(4) -0.058(6) -0.003(3) 0.053(5)
C40 0.070(4) 0.389(10) 0.073(4) -0.064(5) 0.020(3) 0.004(6)
C41 0.048(3) 0.438(11) 0.090(4) -0.122(5) 0.001(3) 0.044(5)
C42 0.299(13) 0.218(7) 0.267(12) -0.177(7) -0.169(10) 0.187(7)
N1 0.0266(10) 0.0177(9) 0.0324(11) 0.0016(8) 0.0016(8) 0.0012(7)
N2 0.0242(10) 0.0180(9) 0.0346(11) 0.0050(8) 0.0026(8) 0.0007(7)
N3 0.0266(10) 0.0219(10) 0.0349(11) -0.0005(8) -0.0026(9) -0.0043(8)
N4 0.0263(10) 0.0271(10) 0.0323(11) -0.0037(8) 0.0006(8) -0.0065(8)
N5 0.0305(10) 0.0197(9) 0.0277(10) -0.0046(8) -0.0005(8) 0.0046(8)
N6 0.0311(11) 0.0197(9) 0.0254(10) -0.0047(8) 0.0028(8) 0.0029(8)
N7 0.113(5) 0.306(8) 0.147(5) -0.130(5) -0.067(4) 0.112(5)
O1 0.0613(16) 0.0246(11) 0.096(2) -0.0163(12) -0.0272(15) -0.0026(10)
O2 0.0521(14) 0.0358(12) 0.0721(17) -0.0260(11) 0.0135(12) -0.0166(10)
O3 0.0363(10) 0.0365(10) 0.0329(10) 0.0032(8) 0.0014(8) 0.0158(8)
O4 0.0438(11) 0.0188(8) 0.0248(9) 0.0020(6) -0.0040(8) -0.0043(7)
O5 0.0464(11) 0.0186(8) 0.0321(10) -0.0034(7) -0.0023(8) -0.0066(8)
O6 0.0376(11) 0.0398(11) 0.0407(11) -0.0076(9) 0.0101(9) -0.0145(9)
O7 0.075(3) 0.522(14) 0.085(3) -0.140(5) -0.002(2) 0.036(5)
N8 0.111(6) 0.121(7) 0.096(5) -0.012(5) 0.059(5) -0.003(5)
O8 0.062(4) 0.137(8) 0.104(6) 0.049(5) 0.031(4) -0.003(4)
C44 0.076(6) 0.088(7) 0.052(5) 0.001(5) 0.009(4) 0.007(5)
C45 0.139(11) 0.098(8) 0.067(6) -0.029(6) 0.055(7) -0.046(8)
C46 0.067(6) 0.106(9) 0.054(5) -0.012(6) 0.025(4) -0.018(6)
C47 0.046(4) 0.119(9) 0.053(5) 0.011(5) 0.007(4) -0.001(5)
C48 0.098(10) 0.193(19) 0.086(9) -0.026(11) 0.047(8) 0.024(11)

loop_
_atom_type_symbol
_atom_type_description
_atom_type_scat_dispersion_real
_atom_type_scat_dispersion_imag
_atom_type_scat_source
C C 0.0033 0.0016 'International Tables Vol C Tables 4.2.6.8 and 6.1.1.4'
H H 0.0000 0.0000 'International Tables Vol C Tables 4.2.6.8 and 6.1.1.4'
N N 0.0061 0.0033 'International Tables Vol C Tables 4.2.6.8 and 6.1.1.4'
O O 0.0106 0.0060 'International Tables Vol C Tables 4.2.6.8 and 6.1.1.4'
S S 0.1246 0.1234 'International Tables Vol C Tables 4.2.6.8 and 6.1.1.4'
Co Co 0.3494 0.9721 'International Tables Vol C Tables 4.2.6.8 and 6.1.1.4'

loop_
_geom_angle_atom_site_label_1
_geom_angle_atom_site_label_2
_geom_angle_atom_site_label_3
_geom_angle
_geom_angle_site_symmetry_1
_geom_angle_site_symmetry_3
O1 Co1 O3 104.02(11) . .
O1 Co1 N5 129.16(13) . 3_455
O3 Co1 N5 105.69(9) . 3_455
O1 Co1 N1 118.69(11) . .
O3 Co1 N1 90.98(8) . .
N5 Co1 N1 101.07(9) 3_455 .
O1 Co1 C34 30.27(13) . .
O3 Co1 C34 133.86(12) . .
N5 Co1 C34 112.07(12) 3_455 .
N1 Co1 C34 106.34(10) . .
O4 Co2 O4 97.29(10) . 2
O4 Co2 N3 104.79(9) . 2_656
O4 Co2 N3 116.57(9) 2 2_656
O4 Co2 N3 116.57(9) . 1_454
O4 Co2 N3 104.79(9) 2 1_454
N3 Co2 N3 115.75(13) 2_656 1_454
O6 S1 O5 112.94(13) . .
O6 S1 O4 110.88(12) . .
O5 S1 O4 108.58(11) . .
O6 S1 O3 108.41(13) . .
O5 S1 O3 109.32(12) . .
O4 S1 O3 106.51(12) . .
C2 C1 N1 110.1(2) . .
C1 C2 N2 105.6(2) . .
N1 C3 N2 111.0(2) . .
C9 C4 C5 120.4(2) . .
C9 C4 N2 120.2(2) . .
C5 C4 N2 119.4(2) . .
C6 C5 C4 119.8(2) . .
C5 C6 C7 121.3(2) . .
C8 C7 C6 117.7(2) . .
C8 C7 C10 122.1(2) . .
C6 C7 C10 120.2(2) . .
C9 C8 C7 121.9(2) . .
C4 C9 C8 118.9(2) . .
C15 C10 C11 118.2(2) . .
C15 C10 C7 120.6(2) . .
C11 C10 C7 121.1(2) . .
C12 C11 C10 121.2(2) . .
C13 C12 C11 119.3(2) . .
C13 C12 C16 120.6(2) . .
C11 C12 C16 120.1(2) . .
C12 C13 C14 120.4(2) . .
C15 C14 C13 119.3(2) . .
C15 C14 C25 118.9(2) . .
C13 C14 C25 121.7(2) . .
C14 C15 C10 121.4(2) . .
C17 C16 C21 117.9(2) . .
C17 C16 C12 120.8(2) . .
C21 C16 C12 121.3(2) . .
C18 C17 C16 121.3(2) . .
C19 C18 C17 120.0(2) . .
C18 C19 C20 120.3(2) . .
C18 C19 N4 120.3(2) . .
C20 C19 N4 119.4(2) . .
C21 C20 C19 119.0(2) . .
C20 C21 C16 121.2(2) . .
C23 C22 N3 109.8(3) . .
C22 C23 N4 106.0(3) . .
N3 C24 N4 112.0(3) . .
C30 C25 C26 119.2(2) . .
C30 C25 C14 120.3(2) . .
C26 C25 C14 120.5(2) . .
C27 C26 C25 120.2(2) . .
C28 C27 C26 119.4(2) . .
C29 C28 C27 121.1(2) . .
C29 C28 N6 118.8(2) . .
C27 C28 N6 120.0(2) . .
C28 C29 C30 118.9(2) . .
C29 C30 C25 121.2(2) . .
C32 C31 N5 109.6(2) . .
C31 C32 N6 105.9(3) . .
N5 C33 N6 110.6(2) . .
O2 C34 O1 122.1(3) . .
O2 C34 C35 121.1(4) . .
O1 C34 C35 116.8(3) . .
O2 C34 Co1 70.85(18) . .
O1 C34 Co1 51.22(15) . .
C35 C34 Co1 167.9(3) . .
C37 C35 C36 119.2(3) . .
C37 C35 C34 119.9(3) . .
C36 C35 C34 120.9(4) . .
C35 C36 C37 120.4(4) . 5_556
C35 C37 C36 120.4(4) . 5_556
N7 C38 C39 95.4(9) . .
C38 C39 C40 105.2(7) . .
C41 C40 C39 108.3(9) . .
O7 C41 C40 127.4(12) . .
O7 C41 N7 130.7(11) . .
C40 C41 N7 101.8(7) . .
C3 N1 C1 105.9(2) . .
C3 N1 Co1 131.20(18) . .
C1 N1 Co1 121.38(17) . .
C3 N2 C2 107.4(2) . .
C3 N2 C4 127.1(2) . .
C2 N2 C4 125.5(2) . .
C24 N3 C22 105.0(2) . .
C24 N3 Co2 126.0(2) . 1_656
C22 N3 Co2 129.02(19) . 1_656
C24 N4 C23 107.2(2) . .
C24 N4 C19 126.3(2) . .
C23 N4 C19 126.3(2) . .
C33 N5 C31 106.2(2) . .
C33 N5 Co1 122.49(18) . 3_545
C31 N5 Co1 131.27(18) . 3_545
C33 N6 C32 107.7(2) . .
C33 N6 C28 124.7(2) . .
C32 N6 C28 127.5(2) . .
C41 N7 C42 121.7(7) . .
C41 N7 C38 121.4(9) . .
C42 N7 C38 115.3(11) . .
C34 O1 Co1 98.5(2) . .
S1 O3 Co1 115.29(13) . .
S1 O4 Co2 129.96(11) . .
C47 N8 C47 180.000(1) 7_665 .
C47 N8 C44 118.2(5) 7_665 7_665
C47 N8 C44 61.8(5) . 7_665
C47 N8 C44 61.8(5) 7_665 .
C47 N8 C44 118.2(5) . .
C44 N8 C44 180.000(3) 7_665 .
C47 N8 C48 60.4(10) 7_665 .
C47 N8 C48 119.6(10) . .
C44 N8 C48 63.0(9) 7_665 .
C44 N8 C48 117.0(9) . .
C47 N8 C48 119.6(10) 7_665 7_665
C47 N8 C48 60.4(10) . 7_665
C44 N8 C48 117.0(9) 7_665 7_665
C44 N8 C48 63.0(9) . 7_665
C48 N8 C48 180.0(16) . 7_665
C47 O8 C44 71.2(8) 7_665 .
O8 C44 C47 50.1(6) . 7_665
O8 C44 N8 105.1(7) . .
C47 C44 N8 55.2(5) 7_665 .
O8 C44 C45 151.1(9) . .
C47 C44 C45 156.2(9) 7_665 .
N8 C44 C45 101.6(7) . .
O8 C44 C48 148.7(11) . 7_665
C47 C44 C48 111.9(9) 7_665 7_665
N8 C44 C48 61.1(7) . 7_665
C45 C44 C48 44.6(7) . 7_665
C48 C45 C46 40.2(10) 7_665 .
C48 C45 C44 69.8(12) 7_665 .
C46 C45 C44 106.1(9) . .
C48 C46 C45 51.2(12) 7_665 .
C48 C46 C47 68.3(13) 7_665 .
C45 C46 C47 107.1(9) . .
O8 C47 N8 121.4(9) 7_665 .
O8 C47 C48 160.9(12) 7_665 7_665
N8 C47 C48 66.5(9) . 7_665
O8 C47 C44 58.7(7) 7_665 7_665
N8 C47 C44 63.0(6) . 7_665
C48 C47 C44 123.5(11) 7_665 7_665
O8 C47 C46 134.3(11) 7_665 .
N8 C47 C46 103.3(8) . .
C48 C47 C46 38.2(7) 7_665 .
C44 C47 C46 159.7(10) 7_665 .
C46 C48 C45 88.6(13) 7_665 7_665
C46 C48 C47 73.5(16) 7_665 7_665
C45 C48 C47 133.5(16) 7_665 7_665
C46 C48 N8 124.6(18) 7_665 .
C45 C48 N8 115.9(15) 7_665 .
C47 C48 N8 53.2(6) 7_665 .
C46 C48 C44 143.6(19) 7_665 7_665
C45 C48 C44 65.6(12) 7_665 7_665
C47 C48 C44 105.1(10) 7_665 7_665
N8 C48 C44 56.0(7) . 7_665

loop_
_geom_bond_atom_site_label_1
_geom_bond_atom_site_label_2
_geom_bond_distance
_geom_bond_site_symmetry_2
Co1 O1 1.984(2) .
Co1 O3 2.009(2) .
Co1 N5 2.016(2) 3_455
Co1 N1 2.038(2) .
Co1 C34 2.517(3) .
Co2 O4 1.9424(18) .
Co2 O4 1.9424(18) 2
Co2 N3 2.018(2) 2_656
Co2 N3 2.018(2) 1_454
S1 O6 1.450(2) .
S1 O5 1.4503(18) .
S1 O4 1.4981(19) .
S1 O3 1.4989(19) .
C1 C2 1.352(4) .
C1 N1 1.380(3) .
C2 N2 1.388(3) .
C3 N1 1.319(3) .
C3 N2 1.350(3) .
C4 C9 1.387(3) .
C4 C5 1.388(3) .
C4 N2 1.429(3) .
C5 C6 1.381(4) .
C6 C7 1.398(3) .
C7 C8 1.393(3) .
C7 C10 1.485(3) .
C8 C9 1.392(3) .
C10 C15 1.398(3) .
C10 C11 1.400(3) .
C11 C12 1.397(3) .
C12 C13 1.395(3) .
C12 C16 1.489(3) .
C13 C14 1.397(3) .
C14 C15 1.394(3) .
C14 C25 1.488(3) .
C16 C17 1.388(4) .
C16 C21 1.403(4) .
C17 C18 1.386(4) .
C18 C19 1.377(4) .
C19 C20 1.394(4) .
C19 N4 1.436(3) .
C20 C21 1.392(4) .
C22 C23 1.356(4) .
C22 N3 1.384(4) .
C23 N4 1.377(4) .
C24 N3 1.322(3) .
C24 N4 1.337(4) .
C25 C30 1.389(3) .
C25 C26 1.395(3) .
C26 C27 1.391(3) .
C27 C28 1.389(4) .
C28 C29 1.385(4) .
C28 N6 1.435(3) .
C29 C30 1.387(3) .
C31 C32 1.359(4) .
C31 N5 1.376(4) .
C32 N6 1.378(4) .
C33 N5 1.324(3) .
C33 N6 1.349(3) .
C34 O2 1.234(5) .
C34 O1 1.283(5) .
C34 C35 1.512(4) .
C35 C37 1.366(6) .
C35 C36 1.384(6) .
C36 C37 1.395(5) 5_556
C37 C36 1.395(5) 5_556
C38 N7 1.432(9) .
C38 C39 1.469(11) .
C39 C40 1.559(9) .
C40 C41 1.353(11) .
C41 O7 1.224(8) .
C41 N7 1.375(12) .
C42 N7 1.413(14) .
N3 Co2 2.018(2) 1_656
N5 Co1 2.016(2) 3_545
N8 C47 1.331(11) 7_665
N8 C47 1.331(11) .
N8 C44 1.444(10) 7_665
N8 C44 1.444(10) .
N8 C48 1.525(12) .
N8 C48 1.525(12) 7_665
O8 C47 1.158(11) 7_665
O8 C44 1.290(11) .
C44 C47 1.428(13) 7_665
C44 C45 1.506(11) .
C44 C48 1.55(2) 7_665
C45 C48 1.162(19) 7_665
C45 C46 1.490(12) .
C46 C48 0.961(19) 7_665
C46 C47 1.492(11) .
C47 O8 1.158(11) 7_665
C47 C48 1.45(2) 7_665
C47 C44 1.428(13) 7_665
C48 C46 0.961(19) 7_665
C48 C45 1.162(19) 7_665
C48 C47 1.45(2) 7_665
C48 C44 1.55(2) 7_665
